data_7047445
loop_
_publ_author_name
'Guan, Guo-Xiu'
'Guo, Wei-Xiao'
'Liu, Xu'
'Yue, Qi'
'Gao, En-Qing'

_publ_section_title
;
 Homochiral coordination polymers constructed from V-shaped
 oxybisbenzoyl-based amino acid derivatives: structures, magnetic and
 photoluminescence properties.
;
_journal_issue 39
_journal_name_full 'Dalton transactions (Cambridge, England : 2003)'
_journal_page_first 13990
_journal_page_last 14000
_journal_paper_doi 10.1039/c8dt03093f
_journal_volume 47
_journal_year 2018
_chemical_absolute_configuration syn
_chemical_formula_sum 'C20 H22 Mn N2 O9'
_chemical_formula_weight 489.34
_space_group_crystal_system orthorhombic
_space_group_IT_number 19
_space_group_name_Hall 'P 2ac 2ab'
_space_group_name_H-M_alt 'P 21 21 21'
_symmetry_space_group_name_Hall 'P 2ac 2ab'
_symmetry_space_group_name_H-M 'P 21 21 21'
_atom_sites_solution_hydrogens mixed
_audit_creation_method SHELXL-2014
_audit_update_record
;
2018-09-04 deposited with the CCDC.
2018-09-05 downloaded from the CCDC.
;
_cell_angle_alpha 90
_cell_angle_beta 90
_cell_angle_gamma 90
_cell_formula_units_Z 4
_cell_length_a 6.5725(5)
_cell_length_b 10.1493(7)
_cell_length_c 31.853(2)
_cell_measurement_reflns_used 9962
_cell_measurement_temperature 296(2)
_cell_measurement_theta_max 27.27
_cell_measurement_theta_min 2.56
_cell_volume 2124.8(3)
_computing_cell_refinement 'Bruker SMART'
_computing_data_collection 'Bruker SMART'
_computing_data_reduction 'Bruker SAINT'
_computing_molecular_graphics 'Bruker SHELXTL'
_computing_publication_material 'Bruker SHELXTL'
_computing_structure_refinement 'SHELXL-2014 (Sheldrick, 2014)'
_computing_structure_solution 'SHELXL-2014 (Sheldrick, 2014)'
_diffrn_ambient_temperature 296(2)
_diffrn_measured_fraction_theta_full 0.999
_diffrn_measured_fraction_theta_max 0.993
_diffrn_measurement_device_type 'CCD area detector'
_diffrn_measurement_method 'phi and omega scans'
_diffrn_radiation_type MoK\a
_diffrn_radiation_wavelength 0.71073
_diffrn_reflns_av_R_equivalents 0.0366
_diffrn_reflns_av_unetI/netI 0.0295
_diffrn_reflns_Laue_measured_fraction_full 0.999
_diffrn_reflns_Laue_measured_fraction_max 0.993
_diffrn_reflns_limit_h_max 8
_diffrn_reflns_limit_h_min -8
_diffrn_reflns_limit_k_max 13
_diffrn_reflns_limit_k_min -12
_diffrn_reflns_limit_l_max 42
_diffrn_reflns_limit_l_min -42
_diffrn_reflns_number 29548
_diffrn_reflns_point_group_measured_fraction_full 0.999
_diffrn_reflns_point_group_measured_fraction_max 0.986
_diffrn_reflns_theta_full 25.242
_diffrn_reflns_theta_max 28.545
_diffrn_reflns_theta_min 2.106
_exptl_absorpt_coefficient_mu 0.677
_exptl_crystal_colour colorless
_exptl_crystal_density_diffrn 1.530
_exptl_crystal_description plate-like
_exptl_crystal_F_000 1012
_exptl_crystal_size_max 0.35
_exptl_crystal_size_mid 0.15
_exptl_crystal_size_min 0.10
_refine_diff_density_max 0.301
_refine_diff_density_min -0.252
_refine_diff_density_rms 0.047
_refine_ls_abs_structure_details
;
 Flack x determined using 1896 quotients [(I+)-(I-)]/[(I+)+(I-)]
 (Parsons, Flack and Wagner, Acta Cryst. B69 (2013) 249-259).
;
_refine_ls_abs_structure_Flack 0.016(6)
_refine_ls_extinction_method none
_refine_ls_goodness_of_fit_ref 1.027
_refine_ls_hydrogen_treatment mixed
_refine_ls_matrix_type full
_refine_ls_number_parameters 305
_refine_ls_number_reflns 5341
_refine_ls_number_restraints 6
_refine_ls_restrained_S_all 1.027
_refine_ls_R_factor_all 0.0364
_refine_ls_R_factor_gt 0.0303
_refine_ls_shift/su_max 0.001
_refine_ls_shift/su_mean 0.000
_refine_ls_structure_factor_coef Fsqd
_refine_ls_weighting_details 'w=1/[\s^2^(Fo^2^)+(0.0439P)^2^+0.1824P] where P=(Fo^2^+2Fc^2^)/3'
_refine_ls_weighting_scheme calc
_refine_ls_wR_factor_gt 0.0718
_refine_ls_wR_factor_ref 0.0747
_reflns_Friedel_coverage 0.726
_reflns_Friedel_fraction_full 1.000
_reflns_Friedel_fraction_max 0.977
_reflns_number_gt 4796
_reflns_number_total 5341
_reflns_threshold_expression 'I > 2\s(I)'
_cod_data_source_file c8dt03093f2.cif
_cod_data_source_block 2
_cod_depositor_comments 'Adding full bibliography for 7047444--7047448.cif.'
_cod_database_code 7047445
_shelx_space_group_comment
;
The symmetry employed for this shelxl refinement is uniquely defined
by the following loop, which should always be used as a source of
symmetry information in preference to the above space-group names.
They are only intended as comments.
;
_shelxl_version_number 2014-3

loop_
_space_group_symop_operation_xyz
'x, y, z'
'-x+1/2, -y, z+1/2'
'-x, y+1/2, -z+1/2'
'x+1/2, -y+1/2, -z'

loop_
_atom_site_label
_atom_site_type_symbol
_atom_site_fract_x
_atom_site_fract_y
_atom_site_fract_z
_atom_site_U_iso_or_equiv
_atom_site_adp_type
_atom_site_occupancy
_atom_site_site_symmetry_order
_atom_site_calc_flag
_atom_site_refinement_flags_posn
_atom_site_refinement_flags_adp
Mn1 Mn 0.15614(5) 0.25975(4) 0.99272(2) 0.02304(10) Uani 1 1 d . .
N1 N -0.2428(3) 0.5877(2) 1.10794(6) 0.0278(4) Uani 1 1 d . .
H1A H -0.2827 0.5531 1.1312 0.033 Uiso 1 1 calc R U
N2 N -1.4005(3) 0.7330(2) 1.34448(6) 0.0306(5) Uani 1 1 d . .
H2A H -1.3037 0.6819 1.3364 0.037 Uiso 1 1 calc R U
O1 O 0.0736(3) 0.41531(19) 1.03310(6) 0.0327(4) Uani 1 1 d . .
O2 O -0.2555(3) 0.38932(19) 1.04923(6) 0.0322(4) Uani 1 1 d . .
O3 O -0.3161(3) 0.7261(2) 1.05490(5) 0.0371(4) Uani 1 1 d . .
O4 O -0.9737(3) 0.9495(2) 1.17770(6) 0.0435(5) Uani 1 1 d . .
O5 O -1.6070(3) 0.9015(2) 1.32611(6) 0.0475(6) Uani 1 1 d . .
O6 O -1.1512(3) 0.66594(17) 1.40594(5) 0.0300(4) Uani 1 1 d . .
O7 O -1.3806(2) 0.69757(18) 1.45641(5) 0.0276(4) Uani 1 1 d . .
O8 O 0.4289(3) 0.37210(19) 0.97365(5) 0.0266(4) Uani 1 1 d D .
O9 O 0.4804(4) 0.6252(2) 0.98486(7) 0.0521(6) Uani 1 1 d D .
C1 C -0.0843(4) 0.4407(2) 1.05403(7) 0.0245(5) Uani 1 1 d . .
C2 C -0.0537(4) 0.5419(2) 1.08893(8) 0.0264(5) Uani 1 1 d . .
H2B H 0.0149 0.6186 1.0767 0.032 Uiso 1 1 calc R U
C3 C 0.0835(5) 0.4865(3) 1.12297(9) 0.0397(7) Uani 1 1 d . .
H3A H 0.2083 0.4562 1.1106 0.060 Uiso 1 1 calc R U
H3B H 0.1127 0.5539 1.1432 0.060 Uiso 1 1 calc R U
H3C H 0.0164 0.4141 1.1366 0.060 Uiso 1 1 calc R U
C4 C -0.3550(4) 0.6816(2) 1.09025(7) 0.0256(5) Uani 1 1 d . .
C5 C -0.5262(3) 0.7385(3) 1.11505(7) 0.0254(5) Uani 1 1 d . .
C6 C -0.6869(4) 0.7973(2) 1.09378(8) 0.0289(5) Uani 1 1 d . .
H6A H -0.6909 0.7942 1.0646 0.035 Uiso 1 1 calc R U
C7 C -0.5203(4) 0.7456(3) 1.15872(7) 0.0294(5) Uani 1 1 d . .
H7A H -0.4152 0.7048 1.1733 0.035 Uiso 1 1 calc R U
C8 C -0.8406(4) 0.8602(2) 1.11544(7) 0.0306(5) Uani 1 1 d . .
H8A H -0.9510 0.8958 1.1011 0.037 Uiso 1 1 calc R U
C9 C -0.6699(4) 0.8132(3) 1.18054(8) 0.0333(5) Uani 1 1 d . .
H9A H -0.6631 0.8204 1.2096 0.040 Uiso 1 1 calc R U
C10 C -0.8284(4) 0.8695(2) 1.15884(8) 0.0306(5) Uani 1 1 d . .
C11 C -1.0852(4) 0.9093(3) 1.21186(8) 0.0308(6) Uani 1 1 d . .
C12 C -1.0864(4) 0.7832(3) 1.22819(8) 0.0348(6) Uani 1 1 d . .
H12A H -1.0069 0.7174 1.2162 0.042 Uiso 1 1 calc R U
C13 C -1.2084(4) 1.0066(3) 1.22891(8) 0.0343(6) Uani 1 1 d . .
H13A H -1.2084 1.0911 1.2176 0.041 Uiso 1 1 calc R U
C14 C -1.2081(4) 0.7560(3) 1.26276(8) 0.0329(5) Uani 1 1 d . .
H14A H -1.2082 0.6716 1.2741 0.039 Uiso 1 1 calc R U
C15 C -1.3309(4) 0.9769(3) 1.26286(8) 0.0332(6) Uani 1 1 d . .
H15A H -1.4156 1.0416 1.2739 0.040 Uiso 1 1 calc R U
C16 C -1.3294(4) 0.8525(3) 1.28066(7) 0.0289(5) Uani 1 1 d . .
C17 C -1.4581(4) 0.8308(3) 1.31907(8) 0.0313(6) Uani 1 1 d . .
C18 C -1.4943(4) 0.7091(3) 1.38526(7) 0.0267(5) Uani 1 1 d . .
H18A H -1.5739 0.7870 1.3931 0.032 Uiso 1 1 calc R U
C19 C -1.6363(4) 0.5907(3) 1.38384(8) 0.0396(6) Uani 1 1 d . .
H19A H -1.6956 0.5774 1.4110 0.059 Uiso 1 1 calc R U
H19B H -1.7420 0.6063 1.3637 0.059 Uiso 1 1 calc R U
H19C H -1.5607 0.5137 1.3759 0.059 Uiso 1 1 calc R U
C20 C -1.3268(4) 0.6896(2) 1.41783(7) 0.0231(4) Uani 1 1 d . .
H8C H 0.480(6) 0.364(3) 0.9496(8) 0.056(11) Uiso 1 1 d D .
H8B H 0.439(6) 0.446(2) 0.9809(10) 0.052(11) Uiso 1 1 d D .
H9C H 0.377(5) 0.673(3) 0.9793(11) 0.069(13) Uiso 1 1 d D .
H9B H 0.513(5) 0.649(3) 1.0088(7) 0.049(10) Uiso 1 1 d D .

loop_
_atom_site_aniso_label
_atom_site_aniso_U_11
_atom_site_aniso_U_22
_atom_site_aniso_U_33
_atom_site_aniso_U_23
_atom_site_aniso_U_13
_atom_site_aniso_U_12
Mn1 0.01522(14) 0.03246(19) 0.02145(16) -0.00327(14) 0.00111(12) 0.00067(15)
N1 0.0292(10) 0.0281(11) 0.0261(10) -0.0017(9) 0.0074(8) 0.0009(9)
N2 0.0301(10) 0.0428(13) 0.0189(9) -0.0012(9) 0.0025(7) 0.0085(10)
O1 0.0255(9) 0.0369(10) 0.0359(10) -0.0107(8) 0.0057(8) -0.0008(8)
O2 0.0245(8) 0.0399(11) 0.0320(9) -0.0103(8) 0.0027(7) -0.0074(8)
O3 0.0360(10) 0.0470(11) 0.0284(8) 0.0059(8) 0.0070(8) 0.0029(9)
O4 0.0486(12) 0.0414(12) 0.0405(11) 0.0103(9) 0.0217(10) 0.0171(10)
O5 0.0468(12) 0.0565(14) 0.0392(11) 0.0090(10) 0.0137(9) 0.0212(10)
O6 0.0231(8) 0.0423(10) 0.0247(8) -0.0025(7) 0.0001(7) 0.0049(8)
O7 0.0207(8) 0.0420(10) 0.0200(8) -0.0003(7) 0.0004(6) 0.0008(7)
O8 0.0228(8) 0.0314(11) 0.0255(9) -0.0003(8) 0.0030(7) 0.0001(7)
O9 0.0679(16) 0.0410(13) 0.0473(14) -0.0015(11) -0.0171(12) 0.0084(11)
C1 0.0234(11) 0.0252(13) 0.0248(12) -0.0011(10) 0.0014(9) 0.0009(9)
C2 0.0230(12) 0.0263(13) 0.0301(12) -0.0055(10) 0.0023(10) -0.0021(10)
C3 0.0367(15) 0.0441(17) 0.0383(15) -0.0113(12) -0.0101(12) 0.0046(12)
C4 0.0230(11) 0.0281(12) 0.0258(11) -0.0035(9) 0.0008(10) -0.0028(10)
C5 0.0254(10) 0.0236(12) 0.0271(11) -0.0024(10) 0.0028(9) -0.0024(10)
C6 0.0316(13) 0.0315(13) 0.0237(11) -0.0012(9) 0.0001(10) 0.0005(10)
C7 0.0275(11) 0.0343(14) 0.0265(11) 0.0008(11) -0.0005(9) 0.0021(12)
C8 0.0300(12) 0.0310(13) 0.0308(12) 0.0040(10) -0.0002(11) 0.0026(12)
C9 0.0360(13) 0.0400(14) 0.0240(11) -0.0007(10) 0.0044(11) 0.0033(13)
C10 0.0327(13) 0.0281(12) 0.0311(12) 0.0027(10) 0.0111(11) 0.0028(11)
C11 0.0303(13) 0.0376(15) 0.0246(12) 0.0008(11) 0.0032(10) 0.0046(11)
C12 0.0372(13) 0.0347(15) 0.0326(13) -0.0011(11) 0.0072(11) 0.0107(11)
C13 0.0409(16) 0.0315(14) 0.0305(13) 0.0007(10) 0.0048(11) 0.0058(11)
C14 0.0361(12) 0.0334(13) 0.0292(11) 0.0029(12) 0.0037(9) 0.0044(12)
C15 0.0375(14) 0.0333(13) 0.0289(12) -0.0045(10) 0.0054(12) 0.0097(12)
C16 0.0267(11) 0.0390(13) 0.0210(11) -0.0016(9) -0.0009(10) 0.0033(11)
C17 0.0292(13) 0.0409(16) 0.0236(12) -0.0018(11) 0.0015(10) 0.0033(11)
C18 0.0220(11) 0.0388(14) 0.0193(10) -0.0020(9) 0.0012(9) 0.0046(9)
C19 0.0310(14) 0.0595(18) 0.0284(13) -0.0059(12) -0.0001(11) -0.0090(13)
C20 0.0224(11) 0.0259(11) 0.0211(10) -0.0012(8) 0.0005(9) -0.0011(10)

loop_
_atom_type_symbol
_atom_type_description
_atom_type_scat_dispersion_real
_atom_type_scat_dispersion_imag
_atom_type_scat_source
C C 0.0033 0.0016 'International Tables Vol C Tables 4.2.6.8 and 6.1.1.4'
H H 0.0000 0.0000 'International Tables Vol C Tables 4.2.6.8 and 6.1.1.4'
N N 0.0061 0.0033 'International Tables Vol C Tables 4.2.6.8 and 6.1.1.4'
O O 0.0106 0.0060 'International Tables Vol C Tables 4.2.6.8 and 6.1.1.4'
Mn Mn 0.3368 0.7283 'International Tables Vol C Tables 4.2.6.8 and 6.1.1.4'

loop_
_geom_angle_atom_site_label_1
_geom_angle_atom_site_label_2
_geom_angle_atom_site_label_3
_geom_angle
_geom_angle_site_symmetry_1
_geom_angle_site_symmetry_3
O2 Mn1 O1 177.53(8) 4_557 .
O2 Mn1 O7 92.02(7) 4_557 2_364
O1 Mn1 O7 87.79(7) . 2_364
O2 Mn1 O8 88.42(7) 4_557 .
O1 Mn1 O8 89.43(7) . .
O7 Mn1 O8 115.04(7) 2_364 .
O2 Mn1 O8 93.30(7) 4_557 4_457
O1 Mn1 O8 89.09(7) . 4_457
O7 Mn1 O8 79.76(6) 2_364 4_457
O8 Mn1 O8 165.06(6) . 4_457
O2 Mn1 O7 94.23(7) 4_557 3_447
O1 Mn1 O7 86.57(7) . 3_447
O7 Mn1 O7 164.60(6) 2_364 3_447
O8 Mn1 O7 79.23(6) . 3_447
O8 Mn1 O7 85.84(6) 4_457 3_447
C4 N1 C2 121.6(2) . .
C4 N1 H1A 119.2 . .
C2 N1 H1A 119.2 . .
C17 N2 C18 122.9(2) . .
C17 N2 H2A 118.5 . .
C18 N2 H2A 118.5 . .
C1 O1 Mn1 133.48(17) . .
C1 O2 Mn1 128.87(15) . 4_457
C11 O4 C10 122.4(2) . .
C20 O7 Mn1 138.30(16) . 2_365
C20 O7 Mn1 121.35(15) . 3_457
Mn1 O7 Mn1 96.02(6) 2_365 3_457
Mn1 O8 Mn1 95.72(7) . 4_557
Mn1 O8 H8C 122(3) . .
Mn1 O8 H8C 96(3) 4_557 .
Mn1 O8 H8B 119(3) . .
Mn1 O8 H8B 112(3) 4_557 .
H8C O8 H8B 109(3) . .
H9C O9 H9B 104(3) . .
O2 C1 O1 126.3(2) . .
O2 C1 C2 119.2(2) . .
O1 C1 C2 114.5(2) . .
N1 C2 C3 109.1(2) . .
N1 C2 C1 113.8(2) . .
C3 C2 C1 110.4(2) . .
N1 C2 H2B 107.8 . .
C3 C2 H2B 107.8 . .
C1 C2 H2B 107.8 . .
C2 C3 H3A 109.5 . .
C2 C3 H3B 109.5 . .
H3A C3 H3B 109.5 . .
C2 C3 H3C 109.5 . .
H3A C3 H3C 109.5 . .
H3B C3 H3C 109.5 . .
O3 C4 N1 122.1(2) . .
O3 C4 C5 119.7(2) . .
N1 C4 C5 118.1(2) . .
C6 C5 C7 119.1(2) . .
C6 C5 C4 118.8(2) . .
C7 C5 C4 121.9(2) . .
C8 C6 C5 120.7(2) . .
C8 C6 H6A 119.6 . .
C5 C6 H6A 119.6 . .
C9 C7 C5 120.4(2) . .
C9 C7 H7A 119.8 . .
C5 C7 H7A 119.8 . .
C6 C8 C10 119.2(2) . .
C6 C8 H8A 120.4 . .
C10 C8 H8A 120.4 . .
C10 C9 C7 119.4(2) . .
C10 C9 H9A 120.3 . .
C7 C9 H9A 120.3 . .
C9 C10 C8 121.1(2) . .
C9 C10 O4 123.1(2) . .
C8 C10 O4 115.5(2) . .
O4 C11 C12 125.2(2) . .
O4 C11 C13 114.2(2) . .
C12 C11 C13 120.6(2) . .
C11 C12 C14 119.1(2) . .
C11 C12 H12A 120.5 . .
C14 C12 H12A 120.5 . .
C15 C13 C11 119.4(3) . .
C15 C13 H13A 120.3 . .
C11 C13 H13A 120.3 . .
C16 C14 C12 121.2(3) . .
C16 C14 H14A 119.4 . .
C12 C14 H14A 119.4 . .
C13 C15 C16 121.0(2) . .
C13 C15 H15A 119.5 . .
C16 C15 H15A 119.5 . .
C14 C16 C15 118.7(2) . .
C14 C16 C17 123.8(2) . .
C15 C16 C17 117.5(2) . .
O5 C17 N2 123.2(2) . .
O5 C17 C16 120.6(2) . .
N2 C17 C16 116.2(2) . .
N2 C18 C19 111.4(2) . .
N2 C18 C20 108.79(19) . .
C19 C18 C20 111.1(2) . .
N2 C18 H18A 108.5 . .
C19 C18 H18A 108.5 . .
C20 C18 H18A 108.5 . .
C18 C19 H19A 109.5 . .
C18 C19 H19B 109.5 . .
H19A C19 H19B 109.5 . .
C18 C19 H19C 109.5 . .
H19A C19 H19C 109.5 . .
H19B C19 H19C 109.5 . .
O6 C20 O7 124.3(2) . .
O6 C20 C18 119.3(2) . .
O7 C20 C18 116.4(2) . .

loop_
_geom_bond_atom_site_label_1
_geom_bond_atom_site_label_2
_geom_bond_distance
_geom_bond_site_symmetry_2
Mn1 O2 2.1005(18) 4_557
Mn1 O1 2.1076(19) .
Mn1 O7 2.1917(16) 2_364
Mn1 O8 2.2096(18) .
Mn1 O8 2.2737(19) 4_457
Mn1 O7 2.2806(16) 3_447
N1 C4 1.330(3) .
N1 C2 1.458(3) .
N1 H1A 0.8600 .
N2 C17 1.336(3) .
N2 C18 1.458(3) .
N2 H2A 0.8600 .
O1 C1 1.260(3) .
O2 C1 1.249(3) .
O2 Mn1 2.1004(18) 4_457
O3 C4 1.240(3) .
O4 C11 1.374(3) .
O4 C10 1.390(3) .
O5 C17 1.234(3) .
O6 C20 1.238(3) .
O7 C20 1.281(3) .
O7 Mn1 2.1917(16) 2_365
O7 Mn1 2.2807(16) 3_457
O8 Mn1 2.2737(19) 4_557
O8 H8C 0.84(2) .
O8 H8B 0.79(2) .
O9 H9C 0.85(2) .
O9 H9B 0.83(2) .
C1 C2 1.527(3) .
C2 C3 1.519(4) .
C2 H2B 0.9800 .
C3 H3A 0.9600 .
C3 H3B 0.9600 .
C3 H3C 0.9600 .
C4 C5 1.491(3) .
C5 C6 1.390(3) .
C5 C7 1.393(3) .
C6 C8 1.380(4) .
C6 H6A 0.9300 .
C7 C9 1.386(4) .
C7 H7A 0.9300 .
C8 C10 1.388(3) .
C8 H8A 0.9300 .
C9 C10 1.375(4) .
C9 H9A 0.9300 .
C11 C12 1.382(4) .
C11 C13 1.388(4) .
C12 C14 1.389(4) .
C12 H12A 0.9300 .
C13 C15 1.382(4) .
C13 H13A 0.9300 .
C14 C16 1.385(4) .
C14 H14A 0.9300 .
C15 C16 1.385(4) .
C15 H15A 0.9300 .
C16 C17 1.504(3) .
C18 C19 1.522(4) .
C18 C20 1.526(3) .
C18 H18A 0.9800 .
C19 H19A 0.9600 .
C19 H19B 0.9600 .
C19 H19C 0.9600 .

loop_
_geom_torsion_atom_site_label_1
_geom_torsion_atom_site_label_2
_geom_torsion_atom_site_label_3
_geom_torsion_atom_site_label_4
_geom_torsion
_geom_torsion_site_symmetry_1
Mn1 O2 C1 O1 2.3(4) 4_457
Mn1 O2 C1 C2 -175.87(16) 4_457
Mn1 O1 C1 O2 -15.9(4) .
Mn1 O1 C1 C2 162.38(17) .
C4 N1 C2 C3 154.4(2) .
C4 N1 C2 C1 -81.8(3) .
O2 C1 C2 N1 -11.8(3) .
O1 C1 C2 N1 169.8(2) .
O2 C1 C2 C3 111.3(3) .
O1 C1 C2 C3 -67.1(3) .
C2 N1 C4 O3 7.1(4) .
C2 N1 C4 C5 -169.8(2) .
O3 C4 C5 C6 26.6(4) .
N1 C4 C5 C6 -156.4(2) .
O3 C4 C5 C7 -147.2(3) .
N1 C4 C5 C7 29.7(3) .
C7 C5 C6 C8 -1.0(4) .
C4 C5 C6 C8 -175.0(2) .
C6 C5 C7 C9 -1.6(4) .
C4 C5 C7 C9 172.2(2) .
C5 C6 C8 C10 3.0(4) .
C5 C7 C9 C10 2.2(4) .
C7 C9 C10 C8 -0.2(4) .
C7 C9 C10 O4 -173.6(2) .
C6 C8 C10 C9 -2.4(4) .
C6 C8 C10 O4 171.5(2) .
C11 O4 C10 C9 -54.6(4) .
C11 O4 C10 C8 131.7(3) .
C10 O4 C11 C12 -8.3(4) .
C10 O4 C11 C13 174.0(3) .
O4 C11 C12 C14 -179.5(3) .
C13 C11 C12 C14 -1.9(4) .
O4 C11 C13 C15 178.7(3) .
C12 C11 C13 C15 0.9(4) .
C11 C12 C14 C16 0.8(4) .
C11 C13 C15 C16 1.4(4) .
C12 C14 C16 C15 1.4(4) .
C12 C14 C16 C17 -177.5(3) .
C13 C15 C16 C14 -2.5(4) .
C13 C15 C16 C17 176.5(3) .
C18 N2 C17 O5 -6.8(4) .
C18 N2 C17 C16 172.7(2) .
C14 C16 C17 O5 -157.1(3) .
C15 C16 C17 O5 24.0(4) .
C14 C16 C17 N2 23.4(4) .
C15 C16 C17 N2 -155.5(3) .
C17 N2 C18 C19 104.6(3) .
C17 N2 C18 C20 -132.6(2) .
Mn1 O7 C20 O6 177.96(18) 2_365
Mn1 O7 C20 O6 27.7(3) 3_457
Mn1 O7 C20 C18 -2.9(4) 2_365
Mn1 O7 C20 C18 -153.21(16) 3_457
N2 C18 C20 O6 -16.3(3) .
C19 C18 C20 O6 106.6(3) .
N2 C18 C20 O7 164.5(2) .
C19 C18 C20 O7 -72.5(3) .
